data_2235634
loop_
_publ_author_name
'Fatiha, Benghanem'
'Saida, Keraghel'
'Safia, Chahmana'
'Ali, Ourari'
'Lydia, Brelot'

_publ_section_title
;
 (<i>Z</i>)-4-(2-Hydroxyanilino)pent-3-en-2-one
;
_journal_coeditor_code SU2455
_journal_issue 7
_journal_name_full 'Acta Crystallographica Section E'
_journal_page_first o2188
_journal_page_last o2189
_journal_paper_doi 10.1107/S1600536812027894
_journal_volume 68
_journal_year 2012
_chemical_formula_iupac 'C11 H13 N O2'
_chemical_formula_moiety 'C11 H13 N O2'
_chemical_formula_sum 'C11 H13 N O2'
_chemical_formula_weight 191.22
_chemical_name_systematic
;
(<i>Z</i>)-4-(2-Hydroxyanilino)pent-3-en-2-one
;
_space_group_IT_number 19
_symmetry_cell_setting orthorhombic
_symmetry_space_group_name_Hall 'P 2ac 2ab'
_symmetry_space_group_name_H-M 'P 21 21 21'
_atom_sites_solution_hydrogens geom
_atom_sites_solution_primary direct
_atom_sites_solution_secondary difmap
_audit_creation_method SHELXL-97
_cell_angle_alpha 90.00
_cell_angle_beta 90.00
_cell_angle_gamma 90.00
_cell_formula_units_Z 4
_cell_length_a 8.7826(4)
_cell_length_b 10.3999(5)
_cell_length_c 11.1827(3)
_cell_measurement_reflns_used 4219
_cell_measurement_temperature 173(2)
_cell_measurement_theta_max 27.485
_cell_measurement_theta_min 0.998
_cell_volume 1021.41(7)
_computing_cell_refinement 'DENZO (Otwinowski & Minor, 1997)'
_computing_data_collection 'COLLECT (Nonius, 1998)'
_computing_data_reduction 'DENZO (Otwinowski & Minor, 1997)'
_computing_molecular_graphics 'ORTEP-3 for Windows (Farrugia, 1997) and PLATON (Spek, 2009)'
_computing_publication_material 'publCIF (Westrip, 2010)'
_computing_structure_refinement 'SHELXL97 (Sheldrick, 2008)'
_computing_structure_solution 'SHELXS97 (Sheldrick, 2008)'
_diffrn_ambient_temperature 173(2)
_diffrn_measured_fraction_theta_full 0.996
_diffrn_measured_fraction_theta_max 0.996
_diffrn_measurement_device_type 'Nonius KappaCCD'
_diffrn_measurement_method 'phi and omega scans'
_diffrn_radiation_monochromator graphite
_diffrn_radiation_source 'fine-focus sealed tube'
_diffrn_radiation_type MoK\a
_diffrn_radiation_wavelength 0.71073
_diffrn_reflns_av_R_equivalents 0.1046
_diffrn_reflns_av_sigmaI/netI 0.0523
_diffrn_reflns_limit_h_max 11
_diffrn_reflns_limit_h_min -10
_diffrn_reflns_limit_k_max 13
_diffrn_reflns_limit_k_min -12
_diffrn_reflns_limit_l_max 12
_diffrn_reflns_limit_l_min -14
_diffrn_reflns_number 7005
_diffrn_reflns_theta_full 27.47
_diffrn_reflns_theta_max 27.47
_diffrn_reflns_theta_min 2.67
_exptl_absorpt_coefficient_mu 0.086
_exptl_absorpt_correction_type none
_exptl_crystal_colour yellow
_exptl_crystal_density_diffrn 1.244
_exptl_crystal_density_method 'not measured'
_exptl_crystal_description prism
_exptl_crystal_F_000 408
_exptl_crystal_size_max 0.50
_exptl_crystal_size_mid 0.30
_exptl_crystal_size_min 0.20
_refine_diff_density_max 0.220
_refine_diff_density_min -0.291
_refine_ls_abs_structure_details 'none; Friedel pairs merged'
_refine_ls_extinction_method none
_refine_ls_goodness_of_fit_ref 1.072
_refine_ls_hydrogen_treatment mixed
_refine_ls_matrix_type full
_refine_ls_number_parameters 137
_refine_ls_number_reflns 1359
_refine_ls_number_restraints 0
_refine_ls_restrained_S_all 1.072
_refine_ls_R_factor_all 0.0510
_refine_ls_R_factor_gt 0.0472
_refine_ls_shift/su_max 0.000
_refine_ls_shift/su_mean 0.000
_refine_ls_structure_factor_coef Fsqd
_refine_ls_weighting_details 'calc w=1/[\s^2^(Fo^2^)+(0.0792P)^2^+0.0946P] where P=(Fo^2^+2Fc^2^)/3'
_refine_ls_weighting_scheme calc
_refine_ls_wR_factor_gt 0.1213
_refine_ls_wR_factor_ref 0.1255
_reflns_number_gt 1260
_reflns_number_total 1359
_reflns_threshold_expression I>2sigma(I)
_cod_data_source_file su2455.cif
_cod_data_source_block I
_cod_database_code 2235634
_cod_database_fobs_code 2235634

loop_
_symmetry_equiv_pos_site_id
_symmetry_equiv_pos_as_xyz
1 x,y,z
2 1/2-x,-y,1/2+z
3 1/2+x,1/2-y,-z
4 -x,1/2+y,1/2-z

loop_
_atom_site_aniso_label
_atom_site_aniso_U_11
_atom_site_aniso_U_22
_atom_site_aniso_U_33
_atom_site_aniso_U_12
_atom_site_aniso_U_13
_atom_site_aniso_U_23
O1 0.0344(8) 0.0336(8) 0.0281(7) -0.0051(7) -0.0054(6) 0.0101(6)
O2 0.0357(7) 0.0395(8) 0.0241(7) -0.0059(7) 0.0004(6) 0.0062(6)
N1 0.0271(8) 0.0257(8) 0.0217(7) -0.0021(7) 0.0009(6) 0.0040(6)
C1 0.0274(9) 0.0234(9) 0.0263(9) 0.0023(8) 0.0021(8) 0.0009(7)
C2 0.0305(10) 0.0324(10) 0.0336(10) 0.0031(10) -0.0033(8) -0.0031(9)
C3 0.0308(10) 0.0342(11) 0.0511(13) -0.0023(10) -0.0051(10) -0.0075(10)
C4 0.0403(12) 0.0300(11) 0.0503(14) -0.0086(11) -0.0004(10) 0.0027(10)
C5 0.0407(12) 0.0263(10) 0.0377(11) -0.0044(10) -0.0006(9) 0.0057(8)
C6 0.0271(9) 0.0236(9) 0.0261(9) 0.0004(8) -0.0002(7) -0.0003(7)
C7 0.0319(9) 0.0236(8) 0.0205(9) 0.0043(8) 0.0006(7) 0.0043(7)
C8 0.0406(12) 0.0513(13) 0.0258(10) -0.0059(12) 0.0040(9) 0.0093(10)
C9 0.0324(10) 0.0281(10) 0.0223(8) 0.0029(9) -0.0028(8) 0.0042(7)
C10 0.0304(9) 0.0250(9) 0.0272(9) 0.0023(9) 0.0004(7) -0.0007(7)
C11 0.0374(11) 0.0434(13) 0.0393(11) -0.0088(12) -0.0011(10) -0.0005(10)

loop_
_atom_site_type_symbol
_atom_site_label
_atom_site_fract_x
_atom_site_fract_y
_atom_site_fract_z
_atom_site_U_iso_or_equiv
_atom_site_thermal_displace_type
_atom_site_calc_flag
_atom_site_refinement_flags
_atom_site_occupancy
O O1 0.58388(17) 0.70724(15) 0.03852(14) 0.0320(4) Uani d . 1.000
O O2 0.95582(17) 0.68677(15) 0.15060(12) 0.0331(4) Uani d . 1.000
N N1 0.69854(19) 0.57884(17) 0.22040(14) 0.0248(4) Uani d . 1.000
C C1 0.4942(2) 0.61181(19) 0.08258(17) 0.0257(5) Uani d . 1.000
C C2 0.3527(2) 0.5805(2) 0.03503(19) 0.0322(6) Uani d . 1.000
C C3 0.2679(3) 0.4816(2) 0.0850(2) 0.0387(7) Uani d . 1.000
C C4 0.3242(3) 0.4126(2) 0.1812(2) 0.0402(7) Uani d . 1.000
C C5 0.4665(3) 0.4415(2) 0.2282(2) 0.0349(6) Uani d . 1.000
C C6 0.5510(2) 0.54332(18) 0.18138(17) 0.0256(5) Uani d . 1.000
C C7 0.7611(2) 0.57778(19) 0.33025(16) 0.0253(5) Uani d . 1.000
C C8 0.6698(3) 0.5315(3) 0.43570(18) 0.0392(7) Uani d . 1.000
C C9 0.9069(2) 0.6227(2) 0.34810(17) 0.0276(5) Uani d . 1.000
C C10 0.9993(2) 0.6778(2) 0.25800(17) 0.0275(5) Uani d . 1.000
C C11 1.1530(3) 0.7300(3) 0.2911(2) 0.0400(7) Uani d . 1.000
H H1 0.542(3) 0.738(3) -0.032(3) 0.044(7) Uiso d . 1.000
H H1N 0.762(3) 0.619(3) 0.162(2) 0.033(6) Uiso d . 1.000
H H2 0.31400 0.62690 -0.03160 0.0390 Uiso c R 1.000
H H3 0.17070 0.46110 0.05310 0.0460 Uiso c R 1.000
H H4 0.26530 0.34520 0.21510 0.0480 Uiso c R 1.000
H H5 0.50630 0.39190 0.29240 0.0420 Uiso c R 1.000
H H8A 0.56570 0.56470 0.42990 0.0590 Uiso c R 1.000
H H8B 0.71680 0.56240 0.50980 0.0590 Uiso c R 1.000
H H8C 0.66760 0.43730 0.43600 0.0590 Uiso c R 1.000
H H9 0.94840 0.61620 0.42630 0.0330 Uiso c R 1.000
H H11A 1.23200 0.68290 0.24730 0.0600 Uiso c R 1.000
H H11B 1.16920 0.71960 0.37730 0.0600 Uiso c R 1.000
H H11C 1.15810 0.82140 0.27030 0.0600 Uiso c R 1.000

loop_
_atom_type_symbol
_atom_type_description
_atom_type_scat_dispersion_real
_atom_type_scat_dispersion_imag
_atom_type_scat_source
C C 0.0033 0.0000 'International Tables Vol C Tables 4.2.6.8 and 6.1.1.4'
H H 0.0000 0.0000 'International Tables Vol C Tables 4.2.6.8 and 6.1.1.4'
N N 0.0061 0.0000 'International Tables Vol C Tables 4.2.6.8 and 6.1.1.4'
O O 0.0106 0.0000 'International Tables Vol C Tables 4.2.6.8 and 6.1.1.4'

loop_
_geom_angle_atom_site_label_1
_geom_angle_atom_site_label_2
_geom_angle_atom_site_label_3
_geom_angle
_geom_angle_publ_flag
C1 O1 H1 109.3(18) no
C6 N1 C7 130.74(16) no
C6 N1 H1N 115.9(15) no
C7 N1 H1N 112.9(15) no
O1 C1 C2 123.38(18) no
O1 C1 C6 116.69(16) no
C2 C1 C6 119.93(18) no
C1 C2 C3 120.0(2) no
C2 C3 C4 120.4(2) no
C3 C4 C5 120.2(2) no
C4 C5 C6 120.1(2) no
N1 C6 C1 115.76(16) no
N1 C6 C5 124.68(18) no
C1 C6 C5 119.39(18) no
C8 C7 C9 119.35(17) no
N1 C7 C8 120.02(17) no
N1 C7 C9 120.60(17) no
C7 C9 C10 124.56(17) no
O2 C10 C9 122.23(17) no
O2 C10 C11 118.64(18) no
C9 C10 C11 119.12(17) no
C1 C2 H2 120.00 no
C3 C2 H2 120.00 no
C2 C3 H3 120.00 no
C4 C3 H3 120.00 no
C3 C4 H4 120.00 no
C5 C4 H4 120.00 no
C4 C5 H5 120.00 no
C6 C5 H5 120.00 no
C7 C8 H8A 109.00 no
C7 C8 H8B 109.00 no
C7 C8 H8C 109.00 no
H8A C8 H8B 109.00 no
H8A C8 H8C 110.00 no
H8B C8 H8C 109.00 no
C7 C9 H9 118.00 no
C10 C9 H9 118.00 no
C10 C11 H11A 109.00 no
C10 C11 H11B 109.00 no
C10 C11 H11C 109.00 no
H11A C11 H11B 109.00 no
H11A C11 H11C 110.00 no
H11B C11 H11C 110.00 no

loop_
_geom_bond_atom_site_label_1
_geom_bond_atom_site_label_2
_geom_bond_distance
_geom_bond_publ_flag
O1 C1 1.359(2) no
O2 C10 1.264(2) no
O1 H1 0.93(3) no
N1 C6 1.416(2) no
N1 C7 1.346(2) no
N1 H1N 0.96(3) no
C1 C2 1.390(3) no
C1 C6 1.406(3) no
C2 C3 1.387(3) no
C3 C4 1.385(3) no
C4 C5 1.389(4) no
C5 C6 1.395(3) no
C7 C8 1.505(3) no
C7 C9 1.378(3) no
C9 C10 1.415(3) no
C10 C11 1.501(3) no
C2 H2 0.9500 no
C3 H3 0.9500 no
C4 H4 0.9500 no
C5 H5 0.9500 no
C8 H8A 0.9800 no
C8 H8B 0.9800 no
C8 H8C 0.9800 no
C9 H9 0.9500 no
C11 H11A 0.9800 no
C11 H11B 0.9800 no
C11 H11C 0.9800 no

loop_
_geom_hbond_atom_site_label_D
_geom_hbond_atom_site_label_H
_geom_hbond_atom_site_label_A
_geom_hbond_site_symmetry_A
_geom_hbond_distance_DH
_geom_hbond_distance_HA
_geom_hbond_distance_DA
_geom_hbond_angle_DHA
_geom_hbond_publ_flag
N1 H1N O1 . 0.96(3) 2.28(3) 2.633(2) 100.9(18) yes
N1 H1N O2 . 0.96(3) 1.85(3) 2.641(2) 139(2) yes
O1 H1 O2 3_465 0.93(3) 1.72(3) 2.637(2) 172(3) yes

loop_
_geom_torsion_atom_site_label_1
_geom_torsion_atom_site_label_2
_geom_torsion_atom_site_label_3
_geom_torsion_atom_site_label_4
_geom_torsion
_geom_torsion_publ_flag
C6 N1 C7 C9 -177.06(19) no
C7 N1 C6 C1 148.6(2) no
C7 N1 C6 C5 -36.2(3) no
C6 N1 C7 C8 0.8(3) no
C6 C1 C2 C3 -0.1(3) no
O1 C1 C6 N1 -2.5(3) no
O1 C1 C6 C5 -177.92(18) no
O1 C1 C2 C3 179.93(18) no
C2 C1 C6 N1 177.60(17) no
C2 C1 C6 C5 2.1(3) no
C1 C2 C3 C4 -0.8(3) no
C2 C3 C4 C5 -0.3(3) no
C3 C4 C5 C6 2.3(3) no
C4 C5 C6 N1 -178.26(19) no
C4 C5 C6 C1 -3.2(3) no
N1 C7 C9 C10 3.0(3) no
C8 C7 C9 C10 -174.9(2) no
C7 C9 C10 O2 -2.2(3) no
C7 C9 C10 C11 176.5(2) no

loop_
_cod_related_entry_id
_cod_related_entry_database
_cod_related_entry_code
1 ChemSpider 12999424
